data_4342623
loop_
_publ_author_name
'Han, Jing'
'Nishihara, Sadafumi'
'Inoue, Katsuya'
'Kurmoo, Mohamedally'

_publ_section_title
;
 High Magnetic Hardness for the Canted Antiferromagnetic, Ferroelectric,
 and Ferroelastic Layered Perovskite-like (C2H5NH3)2[Fe(II)Cl4].
;
_journal_issue 6
_journal_name_full 'Inorganic chemistry'
_journal_page_first 2866
_journal_page_last 2874
_journal_paper_doi 10.1021/ic5030229
_journal_volume 54
_journal_year 2015
_chemical_formula_moiety 'Cl4 Fe, 2(C2 H8 N)'
_chemical_formula_sum 'C4 H16 Cl4 Fe N2'
_chemical_formula_weight 289.84
_chemical_name_systematic
; 
 ? 
;
_space_group_IT_number 15
_symmetry_cell_setting monoclinic
_symmetry_space_group_name_Hall '-C 2yc'
_symmetry_space_group_name_H-M 'C 1 2/c 1'
_atom_sites_solution_hydrogens geom
_atom_sites_solution_primary direct
_atom_sites_solution_secondary difmap
_audit_creation_method SHELXL-97
_cell_angle_alpha 90.00
_cell_angle_beta 90.016(10)
_cell_angle_gamma 90.00
_cell_formula_units_Z 4
_cell_length_a 7.142(7)
_cell_length_b 21.70(2)
_cell_length_c 7.305(7)
_cell_measurement_reflns_used 5038
_cell_measurement_temperature 10(2)
_cell_measurement_theta_max 28.13
_cell_measurement_theta_min 1.88
_cell_volume 1132.1(19)
_computing_cell_refinement 'APEX2 (Bruker AXS, 2006)'
_computing_data_collection 'APEX2 (Bruker AXS, 2006)'
_computing_data_reduction 'SAINT (Bruker AXS, 2004)'
_computing_structure_refinement 'SHELXL-97 (Sheldrick, 1997)'
_computing_structure_solution 'SHELXS-97 (Sheldrick, 1990)'
_diffrn_ambient_temperature 10(2)
_diffrn_measured_fraction_theta_full 0.996
_diffrn_measured_fraction_theta_max 0.938
_diffrn_measurement_device_type 'phi and omega scans'
_diffrn_radiation_monochromator 'Bruker APEXII CCD area detector'
_diffrn_radiation_source 'Bruker TXS fine-focus rotating anode'
_diffrn_radiation_type MoK\a
_diffrn_radiation_wavelength 0.71073
_diffrn_reflns_av_R_equivalents 0.0570
_diffrn_reflns_av_sigmaI/netI 0.0470
_diffrn_reflns_limit_h_max 9
_diffrn_reflns_limit_h_min -8
_diffrn_reflns_limit_k_max 27
_diffrn_reflns_limit_k_min -28
_diffrn_reflns_limit_l_max 9
_diffrn_reflns_limit_l_min -9
_diffrn_reflns_number 5038
_diffrn_reflns_theta_full 25.00
_diffrn_reflns_theta_max 28.13
_diffrn_reflns_theta_min 1.88
_exptl_absorpt_coefficient_mu 2.224
_exptl_absorpt_correction_T_max 0.9569
_exptl_absorpt_correction_T_min 0.9163
_exptl_absorpt_correction_type multi-scan
_exptl_absorpt_process_details 'SADABS Sheldrick 1996'
_exptl_crystal_colour 'pale yellow'
_exptl_crystal_density_diffrn 1.700
_exptl_crystal_density_method 'not measured'
_exptl_crystal_description Plate
_exptl_crystal_F_000 592
_exptl_crystal_size_max 0.04
_exptl_crystal_size_mid 0.02
_exptl_crystal_size_min 0.02
_refine_diff_density_max 3.072
_refine_diff_density_min -1.263
_refine_diff_density_rms 0.242
_refine_ls_extinction_method none
_refine_ls_goodness_of_fit_ref 1.147
_refine_ls_hydrogen_treatment mixed
_refine_ls_matrix_type full
_refine_ls_number_parameters 55
_refine_ls_number_reflns 1307
_refine_ls_number_restraints 0
_refine_ls_restrained_S_all 1.147
_refine_ls_R_factor_all 0.0778
_refine_ls_R_factor_gt 0.0741
_refine_ls_shift/su_max 0.000
_refine_ls_shift/su_mean 0.000
_refine_ls_structure_factor_coef Fsqd
_refine_ls_weighting_details 'calc w=1/[\s^2^(Fo^2^)+(0.0931P)^2^+22.3388P] where P=(Fo^2^+2Fc^2^)/3'
_refine_ls_weighting_scheme calc
_refine_ls_wR_factor_gt 0.2016
_refine_ls_wR_factor_ref 0.2054
_reflns_number_gt 1191
_reflns_number_total 1307
_reflns_threshold_expression >2sigma(I)
_cod_data_source_file ic5030229_si_010.cif
_cod_data_source_block G10
_cod_depositor_comments 'Adding full bibliography for 4342617--4342626.cif.'
_cod_original_cell_volume 1132.4(18)
_cod_original_sg_symbol_H-M C2/c
_cod_database_code 4342623

loop_
_symmetry_equiv_pos_as_xyz
'x, y, z'
'-x, y, -z+1/2'
'x+1/2, y+1/2, z'
'-x+1/2, y+1/2, -z+1/2'
'-x, -y, -z'
'x, -y, z-1/2'
'-x+1/2, -y+1/2, -z'
'x+1/2, -y+1/2, z-1/2'

loop_
_atom_site_label
_atom_site_type_symbol
_atom_site_fract_x
_atom_site_fract_y
_atom_site_fract_z
_atom_site_U_iso_or_equiv
_atom_site_adp_type
_atom_site_occupancy
_atom_site_symmetry_multiplicity
_atom_site_calc_flag
_atom_site_refinement_flags
Cl1 Cl 0.2502(3) 0.13973(6) 0.5340(2) 0.0249(5) Uani 1 1 d .
Cl2 Cl 0.0000 0.25886(10) 0.7500 0.0207(5) Uani 1 2 d S
Cl3 Cl 0.0000 0.24106(10) 0.2500 0.0209(5) Uani 1 2 d S
Fe1 Fe 0.2500 0.2500 0.5000 0.0109(4) Uani 1 2 d S
N1 N 0.2487(7) 0.1487(2) 0.9857(6) 0.0172(11) Uani 1 1 d .
H1 H 0.2720 0.1479 0.8633 0.026 Uiso 1 1 calc R
H1A H 0.3386 0.1713 1.0431 0.026 Uiso 1 1 calc R
H1B H 0.1346 0.1660 1.0062 0.026 Uiso 1 1 calc R
C1 C 0.2500(16) 0.0859(3) 1.0572(11) 0.045(2) Uani 1 1 d .
H1C H 0.3621 0.0818 1.1360 0.054 Uiso 1 1 calc R
H1D H 0.1394 0.0815 1.1378 0.054 Uiso 1 1 calc R
C2 C 0.250(3) 0.0365(4) -0.0629(13) 0.119(8) Uani 1 1 d .
H2 H 0.2824 0.0509 -0.1860 0.179 Uiso 1 1 calc R
H2A H 0.1247 0.0178 -0.0653 0.179 Uiso 1 1 calc R
H2B H 0.3414 0.0058 -0.0225 0.179 Uiso 1 1 calc R

loop_
_atom_site_aniso_label
_atom_site_aniso_U_11
_atom_site_aniso_U_22
_atom_site_aniso_U_33
_atom_site_aniso_U_23
_atom_site_aniso_U_13
_atom_site_aniso_U_12
Cl1 0.0509(11) 0.0089(7) 0.0149(7) 0.0000(5) 0.0063(6) 0.0002(6)
Cl2 0.0198(11) 0.0249(10) 0.0175(10) 0.000 0.0131(8) 0.000
Cl3 0.0201(11) 0.0252(10) 0.0173(10) 0.000 0.0025(8) 0.000
Fe1 0.0143(6) 0.0046(5) 0.0138(6) 0.0010(3) 0.0094(4) 0.0001(4)
N1 0.027(3) 0.008(2) 0.016(2) -0.0025(16) 0.010(2) 0.0014(18)
C1 0.096(8) 0.012(3) 0.028(4) 0.006(3) 0.010(4) 0.000(4)
C2 0.32(3) 0.014(4) 0.028(5) -0.003(3) 0.011(8) -0.001(8)

loop_
_atom_type_symbol
_atom_type_description
_atom_type_scat_dispersion_real
_atom_type_scat_dispersion_imag
_atom_type_scat_source
C C 0.0033 0.0016 'International Tables Vol C Tables 4.2.6.8 and 6.1.1.4'
H H 0.0000 0.0000 'International Tables Vol C Tables 4.2.6.8 and 6.1.1.4'
N N 0.0061 0.0033 'International Tables Vol C Tables 4.2.6.8 and 6.1.1.4'
Cl Cl 0.1484 0.1585 'International Tables Vol C Tables 4.2.6.8 and 6.1.1.4'
Fe Fe 0.3463 0.8444 'International Tables Vol C Tables 4.2.6.8 and 6.1.1.4'

loop_
_geom_angle_atom_site_label_1
_geom_angle_atom_site_label_2
_geom_angle_atom_site_label_3
_geom_angle
_geom_angle_site_symmetry_1
_geom_angle_site_symmetry_3
Fe1 Cl2 Fe1 171.39(10) . 2_556
Fe1 Cl3 Fe1 171.31(10) 2 .
Cl1 Fe1 Cl1 180.0 . 7_556
Cl1 Fe1 Cl3 89.93(6) . .
Cl1 Fe1 Cl3 90.07(6) 7_556 .
Cl1 Fe1 Cl3 90.07(6) . 7_556
Cl1 Fe1 Cl3 89.93(6) 7_556 7_556
Cl3 Fe1 Cl3 180.0 . 7_556
Cl1 Fe1 Cl2 89.92(6) . 7_556
Cl1 Fe1 Cl2 90.08(6) 7_556 7_556
Cl3 Fe1 Cl2 88.39(7) . 7_556
Cl3 Fe1 Cl2 91.61(7) 7_556 7_556
Cl1 Fe1 Cl2 90.09(6) . .
Cl1 Fe1 Cl2 89.91(6) 7_556 .
Cl3 Fe1 Cl2 91.61(7) . .
Cl3 Fe1 Cl2 88.39(7) 7_556 .
Cl2 Fe1 Cl2 179.998(1) 7_556 .
C2 C1 N1 119.7(7) 1_556 .

loop_
_geom_bond_atom_site_label_1
_geom_bond_atom_site_label_2
_geom_bond_distance
_geom_bond_site_symmetry_2
Cl1 Fe1 2.406(3) .
Cl2 Fe1 2.5617(16) .
Cl2 Fe1 2.5617(17) 2_556
Cl3 Fe1 2.5611(17) 2
Cl3 Fe1 2.5611(17) .
Fe1 Cl1 2.406(3) 7_556
Fe1 Cl3 2.5611(17) 7_556
Fe1 Cl2 2.5616(17) 7_556
N1 C1 1.459(8) .
C1 C2 1.386(11) 1_556
C2 C1 1.386(11) 1_554

loop_
_geom_torsion_atom_site_label_1
_geom_torsion_atom_site_label_2
_geom_torsion_atom_site_label_3
_geom_torsion_atom_site_label_4
_geom_torsion
_geom_torsion_site_symmetry_1
_geom_torsion_site_symmetry_4
Fe1 Cl3 Fe1 Cl1 175.89(4) 2 .
Fe1 Cl3 Fe1 Cl1 -4.11(4) 2 7_556
Fe1 Cl3 Fe1 Cl3 156(3) 2 7_556
Fe1 Cl3 Fe1 Cl2 -94.20(5) 2 7_556
Fe1 Cl3 Fe1 Cl2 85.80(5) 2 .
Fe1 Cl2 Fe1 Cl1 -4.17(4) 2_556 .
Fe1 Cl2 Fe1 Cl1 175.83(4) 2_556 7_556
Fe1 Cl2 Fe1 Cl3 85.76(5) 2_556 .
Fe1 Cl2 Fe1 Cl3 -94.23(5) 2_556 7_556
Fe1 Cl2 Fe1 Cl2 -170(4) 2_556 7_556
